data_1502912
loop_
_publ_author_name
'Guin, Joyram'
'Besnard, C\'eline'
'Lacour, J\'er\^ome'

_publ_contact_author
;
     Prof. Jerome Lacour
     Department of Organic Chemistry
     University of Geneva
     30, quai E. Ansermet
     CH - 1212 Geneva 4
     Switzerland
;
_publ_section_title
;
 Synthesis, resolution, and stabilities of a cationic chromenoxanthene
 [4]helicene.
;
_journal_issue 8
_journal_name_full 'Organic letters'
_journal_page_first 1748
_journal_page_last 1751
_journal_paper_doi 10.1021/ol1003466
_journal_volume 12
_journal_year 2010
_chemical_formula_moiety 'C21 H16 O4'
_chemical_formula_sum 'C21 H16 O4'
_chemical_formula_weight 332.36
_space_group_IT_number 14
_symmetry_cell_setting monoclinic
_symmetry_space_group_name_Hall '-P 2yn'
_symmetry_space_group_name_H-M 'P 1 21/n 1'
_atom_sites_solution_hydrogens geom
_atom_sites_solution_primary direct
_cell_angle_alpha 90
_cell_angle_beta 100.174(10)
_cell_angle_gamma 90
_cell_formula_units_Z 4
_cell_length_a 13.3623(10)
_cell_length_b 8.7047(4)
_cell_length_c 13.9012(12)
_cell_measurement_reflns_used 8000
_cell_measurement_temperature 150
_cell_measurement_theta_max 32.9
_cell_measurement_theta_min 3.3
_cell_volume 1591.5(2)
_computing_cell_refinement 'IPDS (Stoe & Cie, 1996)'
_computing_data_collection 'IPDS (Stoe & Cie, 1996)'
_computing_data_reduction 'XRED (Stoe & Cie 1996)'
_computing_molecular_graphics 'CAMERON (Watkin et al., 1996)'
_computing_publication_material 'CRYSTALS (Betteridge et al., 2003)'
_computing_structure_refinement 'CRYSTALS (Betteridge et al., 2003)'
_computing_structure_solution 'Sir2004 (Burla et al., 2005)'
_diffrn_ambient_temperature 150
_diffrn_measured_fraction_theta_full 0.986
_diffrn_measured_fraction_theta_max 0.962
_diffrn_measurement_device 'Stoe IPDS'
_diffrn_measurement_device_type Area
_diffrn_measurement_method '\f scans'
_diffrn_radiation_monochromator graphite
_diffrn_radiation_type 'Mo K\a'
_diffrn_radiation_wavelength 0.71073
_diffrn_reflns_av_R_equivalents 0.115
_diffrn_reflns_limit_h_max 20
_diffrn_reflns_limit_h_min -20
_diffrn_reflns_limit_k_max 12
_diffrn_reflns_limit_k_min 0
_diffrn_reflns_limit_l_max 21
_diffrn_reflns_limit_l_min 0
_diffrn_reflns_number 28197
_diffrn_reflns_theta_full 26.338
_diffrn_reflns_theta_max 32.944
_diffrn_reflns_theta_min 3.303
_diffrn_standards_number 0
_exptl_absorpt_coefficient_mu 0.096
_exptl_absorpt_correction_type none
_exptl_crystal_colour colorless
_exptl_crystal_density_diffrn 1.387
_exptl_crystal_density_method 'not measured'
_exptl_crystal_description prism
_exptl_crystal_F_000 696
_exptl_crystal_size_max 0.400
_exptl_crystal_size_mid 0.300
_exptl_crystal_size_min 0.300
_refine_diff_density_max 0.37
_refine_diff_density_min -0.35
_refine_ls_extinction_method None
_refine_ls_goodness_of_fit_ref 0.9429
_refine_ls_hydrogen_treatment none
_refine_ls_matrix_type full
_refine_ls_number_parameters 226
_refine_ls_number_reflns 2946
_refine_ls_number_restraints 0
_refine_ls_R_factor_all 0.0664
_refine_ls_R_factor_gt 0.0363
_refine_ls_shift/su_max 0.0003634
_refine_ls_shift/su_mean 0.9124632
_refine_ls_structure_factor_coef Fsqd
_refine_ls_weighting_details
;
 Method, part 1, Chebychev polynomial, (Watkin, 1994, Prince, 1982) 
 [weight] = 1.0/[A~0~*T~0~(x)+A~1~*T~1~(x) ... +A~n-1~]*T~n-1~(x)] 
 where A~i~ are the Chebychev coefficients listed below and x= Fcalc/Fmax 
 Method = Robust Weighting (Prince, 1982) 
 W = [weight] * [1-(deltaF/6*sigmaF)^2^]^2^ 
 A~i~ are: 
 1.45 1.32 0.142 
;
_refine_ls_weighting_scheme calc
_refine_ls_wR_factor_all 0.0680
_refine_ls_wR_factor_gt 0.0556
_refine_ls_wR_factor_ref 0.0679
_reflns_limit_h_max 20
_reflns_limit_h_min -20
_reflns_limit_k_max 12
_reflns_limit_k_min 0
_reflns_limit_l_max 21
_reflns_limit_l_min 0
_reflns_number_gt 1842
_reflns_number_total 2947
_reflns_threshold_expression I>2.0\s(I)
_oxford_diffrn_Wilson_B_factor 2.07
_oxford_diffrn_Wilson_scale 27.51
_oxford_refine_ls_r_factor_ref 0.0662
_oxford_refine_ls_scale 0.22217(11)
_oxford_reflns_number_all 2947
_oxford_reflns_threshold_expression_ref I>-1.0\s(I)
_cod_data_source_file ol1003466_si_002.cif
_cod_data_source_block JOY218
_cod_depositor_comments
;
The following automatic conversions were performed:

'_symmetry_cell_setting' value 'Monoclinic' changed to 'monoclinic'
according to /home/saulius/struct/CIF-dictionaries/cif_core.dic
dictionary named 'cif_core.dic' version 2.4.2 from 2011-04-26.

Automatic conversion script
Id: cif_fix_values 1715 2011-07-08 13:25:40Z adriana 
;
_cod_original_sg_symbol_Hall '-P 2yn '
_cod_original_sg_symbol_H-M 'P 1 21/n 1 '
_cod_database_code 1502912

loop_
_symmetry_equiv_pos_as_xyz
x,y,z
-x,-y,-z
-x+1/2,y+1/2,-z+1/2
x+1/2,-y+1/2,z+1/2

loop_
_atom_site_label
_atom_site_type_symbol
_atom_site_fract_x
_atom_site_fract_y
_atom_site_fract_z
_atom_site_U_iso_or_equiv
_atom_site_occupancy
_atom_site_adp_type
_atom_site_refinement_flags_posn
O1 O 0.99994(10) 0.85822(17) 0.09692(10) 0.0252 1.0000 Uani .
C2 C 1.06156(17) 0.9900(3) 0.13122(16) 0.0281 1.0000 Uani .
C6 C 1.02996(15) 0.7186(3) 0.13911(14) 0.0219 1.0000 Uani .
C7 C 1.12144(15) 0.6938(3) 0.20172(15) 0.0252 1.0000 Uani .
C8 C 1.14593(16) 0.5442(3) 0.23577(16) 0.0298 1.0000 Uani .
C9 C 1.08125(16) 0.4222(3) 0.20647(15) 0.0271 1.0000 Uani .
C10 C 0.98841(15) 0.4511(2) 0.14451(14) 0.0219 1.0000 Uani .
C11 C 0.95878(15) 0.5986(2) 0.11291(14) 0.0197 1.0000 Uani .
C12 C 0.85697(15) 0.6298(2) 0.04786(14) 0.0205 1.0000 Uani .
C13 C 0.77527(15) 0.7315(2) 0.08355(14) 0.0208 1.0000 Uani .
C14 C 0.68148(16) 0.7329(2) 0.02029(15) 0.0239 1.0000 Uani .
O15 O 0.66600(11) 0.63502(18) -0.06280(10) 0.0280 1.0000 Uani .
C16 C 0.70706(16) 0.4881(3) -0.04126(15) 0.0248 1.0000 Uani .
C17 C 0.80270(16) 0.4796(2) 0.01787(14) 0.0213 1.0000 Uani .
C18 C 0.83884(15) 0.3363(3) 0.05125(14) 0.0235 1.0000 Uani .
O19 O 0.92955(11) 0.32016(17) 0.11729(10) 0.0259 1.0000 Uani .
C20 C 0.78359(16) 0.2023(3) 0.02237(16) 0.0278 1.0000 Uani .
C21 C 0.69102(17) 0.2149(3) -0.04164(16) 0.0300 1.0000 Uani .
C22 C 0.65062(17) 0.3576(3) -0.07381(15) 0.0292 1.0000 Uani .
C26 C 0.59935(16) 0.8221(3) 0.03586(16) 0.0295 1.0000 Uani .
C27 C 0.61113(17) 0.9128(3) 0.11998(16) 0.0313 1.0000 Uani .
C28 C 0.70172(16) 0.9098(3) 0.18769(16) 0.0278 1.0000 Uani .
C29 C 0.78286(15) 0.8187(3) 0.17081(14) 0.0227 1.0000 Uani .
O30 O 0.87248(11) 0.80506(18) 0.23632(10) 0.0286 1.0000 Uani .
C31 C 0.89024(17) 0.9095(3) 0.31770(16) 0.0343 1.0000 Uani .
H23 H 1.0228 1.0789 0.0977 0.0413 1.0000 Uiso R
H21 H 1.1284 0.9784 0.1150 0.0411 1.0000 Uiso R
H22 H 1.0678 0.9939 0.2023 0.0410 1.0000 Uiso R
H71 H 1.1667 0.7786 0.2218 0.0295 1.0000 Uiso R
H81 H 1.2104 0.5292 0.2794 0.0350 1.0000 Uiso R
H91 H 1.0963 0.3192 0.2265 0.0335 1.0000 Uiso R
H121 H 0.8703 0.6826 -0.0109 0.0253 1.0000 Uiso R
H201 H 0.8092 0.1079 0.0478 0.0332 1.0000 Uiso R
H211 H 0.6553 0.1225 -0.0633 0.0362 1.0000 Uiso R
H221 H 0.5848 0.3679 -0.1148 0.0348 1.0000 Uiso R
H261 H 0.5384 0.8188 -0.0124 0.0348 1.0000 Uiso R
H271 H 0.5573 0.9795 0.1310 0.0377 1.0000 Uiso R
H281 H 0.7134 0.9703 0.2449 0.0326 1.0000 Uiso R
H312 H 0.9603 0.8884 0.3562 0.0508 1.0000 Uiso R
H313 H 0.8810 1.0145 0.2942 0.0512 1.0000 Uiso R
H311 H 0.8395 0.8883 0.3585 0.0524 1.0000 Uiso R

loop_
_atom_site_aniso_label
_atom_site_aniso_U_11
_atom_site_aniso_U_22
_atom_site_aniso_U_33
_atom_site_aniso_U_23
_atom_site_aniso_U_13
_atom_site_aniso_U_12
O1 0.0223(8) 0.0229(8) 0.0289(8) 0.0027(7) 0.0006(6) -0.0003(6)
C2 0.0289(12) 0.0240(12) 0.0305(12) -0.0027(10) 0.0028(9) -0.0018(10)
C6 0.0239(11) 0.0241(11) 0.0194(10) 0.0007(9) 0.0084(8) 0.0036(9)
C7 0.0195(10) 0.0304(13) 0.0249(11) -0.0015(9) 0.0019(9) -0.0003(9)
C8 0.0229(11) 0.0384(14) 0.0261(11) 0.0029(10) -0.0012(9) 0.0052(10)
C9 0.0284(12) 0.0273(12) 0.0254(11) 0.0037(10) 0.0044(9) 0.0060(10)
C10 0.0248(11) 0.0229(12) 0.0194(11) -0.0009(9) 0.0081(8) 0.0017(9)
C11 0.0189(10) 0.0233(11) 0.0177(10) -0.0004(8) 0.0059(8) 0.0016(9)
C12 0.0211(10) 0.0216(11) 0.0189(10) 0.0027(9) 0.0040(8) -0.0005(9)
C13 0.0196(10) 0.0191(11) 0.0239(10) 0.0043(9) 0.0043(8) 0.0007(9)
C14 0.0251(11) 0.0235(12) 0.0229(11) 0.0033(9) 0.0036(9) -0.0045(9)
O15 0.0291(8) 0.0290(9) 0.0235(8) 0.0021(7) -0.0017(6) 0.0000(7)
C16 0.0261(11) 0.0276(13) 0.0210(11) 0.0017(9) 0.0049(9) -0.0016(10)
C17 0.0242(11) 0.0229(12) 0.0185(10) -0.0006(9) 0.0081(8) -0.0012(9)
C18 0.0241(11) 0.0285(12) 0.0193(10) -0.0010(9) 0.0077(8) 0.0007(9)
O19 0.0277(8) 0.0214(8) 0.0282(8) -0.0007(6) 0.0039(6) 0.0011(7)
C20 0.0348(13) 0.0221(12) 0.0286(12) -0.0029(10) 0.0115(10) -0.0035(10)
C21 0.0359(13) 0.0281(13) 0.0272(12) -0.0067(10) 0.0093(10) -0.0112(11)
C22 0.0301(12) 0.0341(14) 0.0233(11) -0.0030(10) 0.0046(9) -0.0084(11)
C26 0.0200(11) 0.0316(13) 0.0356(12) 0.0083(10) 0.0016(9) 0.0022(10)
C27 0.0268(12) 0.0309(13) 0.0381(13) 0.0048(11) 0.0107(10) 0.0075(10)
C28 0.0310(12) 0.0256(12) 0.0288(12) 0.0001(10) 0.0103(10) 0.0033(10)
C29 0.0215(10) 0.0255(12) 0.0210(10) 0.0043(9) 0.0033(8) 0.0009(9)
O30 0.0267(8) 0.0337(9) 0.0244(8) -0.0065(7) 0.0020(6) 0.0056(7)
C31 0.0337(13) 0.0428(15) 0.0264(12) -0.0124(11) 0.0051(10) 0.0015(11)

loop_
_atom_type_symbol
_atom_type_scat_dispersion_real
_atom_type_scat_dispersion_imag
_atom_type_scat_Cromer_Mann_a1
_atom_type_scat_Cromer_Mann_b1
_atom_type_scat_Cromer_Mann_a2
_atom_type_scat_Cromer_Mann_b2
_atom_type_scat_Cromer_Mann_a3
_atom_type_scat_Cromer_Mann_b3
_atom_type_scat_Cromer_Mann_a4
_atom_type_scat_Cromer_Mann_b4
_atom_type_scat_Cromer_Mann_c
_atom_type_scat_source
C 0.0033 0.0016 2.3100 20.8439 1.0200 10.2075 1.5886 0.5687 0.8650 51.6512 0.2156 'International Tables Vol C 4.2.6.8 and 6.1.1.4'
O 0.0106 0.0060 3.0485 13.2771 2.2868 5.7011 1.5463 0.3239 0.8670 32.9089 0.2508 'International Tables Vol C 4.2.6.8 and 6.1.1.4'
H 0.0000 0.0000 0.4930 10.5109 0.3229 26.1257 0.1402 3.1424 0.0408 57.7998 0.0030 'International Tables Vol C 4.2.6.8 and 6.1.1.4'

loop_
_geom_angle_atom_site_label_1
_geom_angle_atom_site_label_2
_geom_angle_atom_site_label_3
_geom_angle
_geom_angle_publ_flag
C2 O1 C6 117.01(15) yes
O1 C2 H23 104.1 no
O1 C2 H21 109.7 no
H23 C2 H21 113.4 no
O1 C2 H22 107.7 no
H23 C2 H22 112.9 no
H21 C2 H22 108.9 no
O1 C6 C7 124.2(2) yes
O1 C6 C11 114.15(17) yes
C7 C6 C11 121.6(2) yes
C6 C7 C8 118.9(2) yes
C6 C7 H71 120.1 no
C8 C7 H71 121.0 no
C7 C8 C9 121.1(2) yes
C7 C8 H81 117.7 no
C9 C8 H81 121.3 no
C8 C9 C10 118.8(2) yes
C8 C9 H91 123.3 no
C10 C9 H91 117.9 no
C9 C10 C11 122.0(2) yes
C9 C10 O19 114.49(19) yes
C11 C10 O19 123.47(18) yes
C6 C11 C10 117.29(18) yes
C6 C11 C12 120.79(18) yes
C10 C11 C12 121.83(19) yes
C11 C12 C13 121.17(17) yes
C11 C12 C17 110.14(17) yes
C13 C12 C17 104.48(16) yes
C11 C12 H121 107.7 no
C13 C12 H121 103.9 no
C17 C12 H121 108.9 no
C12 C13 C14 113.99(18) yes
C12 C13 C29 129.02(18) yes
C14 C13 C29 116.98(19) yes
C13 C14 O15 119.45(19) yes
C13 C14 C26 123.4(2) yes
O15 C14 C26 117.08(19) yes
C14 O15 C16 112.20(16) yes
O15 C16 C17 117.20(19) yes
O15 C16 C22 120.32(19) yes
C17 C16 C22 122.4(2) yes
C12 C17 C16 117.43(19) yes
C12 C17 C18 124.16(18) yes
C16 C17 C18 118.2(2) yes
C17 C18 O19 121.48(19) yes
C17 C18 C20 121.20(19) yes
O19 C18 C20 117.3(2) yes
C10 O19 C18 118.60(16) yes
C18 C20 C21 118.7(2) yes
C18 C20 H201 118.9 no
C21 C20 H201 122.3 no
C20 C21 C22 121.6(2) yes
C20 C21 H211 118.1 no
C22 C21 H211 120.3 no
C21 C22 C16 117.7(2) yes
C21 C22 H221 122.2 no
C16 C22 H221 120.0 no
C14 C26 C27 118.0(2) yes
C14 C26 H261 118.0 no
C27 C26 H261 123.9 no
C26 C27 C28 120.7(2) yes
C26 C27 H271 120.0 no
C28 C27 H271 119.3 no
C27 C28 C29 120.2(2) yes
C27 C28 H281 123.5 no
C29 C28 H281 116.2 no
C13 C29 C28 120.47(19) yes
C13 C29 O30 116.24(18) yes
C28 C29 O30 123.28(19) yes
C29 O30 C31 118.01(17) yes
O30 C31 H312 108.1 no
O30 C31 H313 109.7 no
H312 C31 H313 113.6 no
O30 C31 H311 107.6 no
H312 C31 H311 109.4 no
H313 C31 H311 108.3 no

loop_
_geom_bond_atom_site_label_1
_geom_bond_atom_site_label_2
_geom_bond_distance
_geom_bond_publ_flag
O1 C2 1.443(3) yes
O1 C6 1.378(3) yes
C2 H23 0.999 no
C2 H21 0.964 no
C2 H22 0.978 no
C6 C7 1.387(3) yes
C6 C11 1.416(3) yes
C7 C8 1.404(3) yes
C7 H71 0.963 no
C8 C9 1.384(3) yes
C8 H81 0.970 no
C9 C10 1.402(3) yes
C9 H91 0.950 no
C10 C11 1.392(3) yes
C10 O19 1.398(2) yes
C11 C12 1.519(3) yes
C12 C13 1.553(3) yes
C12 C17 1.517(3) yes
C12 H121 0.981 no
C13 C14 1.398(3) yes
C13 C29 1.419(3) yes
C14 O15 1.421(2) yes
C14 C26 1.392(3) yes
O15 C16 1.403(3) yes
C16 C17 1.394(3) yes
C16 C22 1.394(3) yes
C17 C18 1.388(3) yes
C18 O19 1.392(2) yes
C18 C20 1.401(3) yes
C20 C21 1.395(3) yes
C20 H201 0.935 no
C21 C22 1.396(3) yes
C21 H211 0.956 no
C22 H221 0.964 no
C26 C27 1.396(3) yes
C26 H261 0.960 no
C27 C28 1.396(3) yes
C27 H271 0.958 no
C28 C29 1.396(3) yes
C28 H281 0.944 no
C29 O30 1.376(2) yes
O30 C31 1.438(2) yes
C31 H312 1.010 no
C31 H313 0.971 no
C31 H311 0.975 no

loop_
_geom_hbond_atom_site_label_D
_geom_hbond_atom_site_label_H
_geom_hbond_atom_site_label_A
_geom_hbond_site_symmetry_A
_geom_hbond_angle_DHA
_geom_hbond_distance_DH
_geom_hbond_distance_HA
_geom_hbond_distance_DA
_geom_hbond_publ_flag
C2 H23 O19 1_565 146 1.00 2.48 3.360(3) yes
